data_7000655
loop_
_publ_author_name
'Wong, Elizabeth'
'Li, John'
'Seward, Corey'
'Wang, Suning'

_publ_section_title
;
 Cu(i) and Ag(i) complexes of 7-azaindolyl and
 2,2&#x2032;-dipyridylamino substituted 1,3,5-triazine and benzene: the
 central core impact on structure, solution dynamics and fluorescence
 of the complexes
;
_journal_issue 10
_journal_name_full 'Dalton Transactions'
_journal_page_first 1776
_journal_page_last 1785
_journal_paper_doi 10.1039/b814393e
_journal_year 2009
_chemical_formula_sum 'C109 H87 B2 Cl8 Cu2 F8 N12 P4'
_chemical_formula_weight 2273.09
_chemical_name_systematic
;
?
;
_space_group_IT_number 2
_symmetry_cell_setting triclinic
_symmetry_space_group_name_Hall '-P 1'
_symmetry_space_group_name_H-M 'P -1'
_atom_sites_solution_hydrogens geom
_atom_sites_solution_primary direct
_atom_sites_solution_secondary difmap
_audit_creation_method SHELXL-97
_cell_angle_alpha 83.863(5)
_cell_angle_beta 81.498(6)
_cell_angle_gamma 77.153(5)
_cell_formula_units_Z 2
_cell_length_a 14.823(4)
_cell_length_b 17.746(5)
_cell_length_c 21.116(5)
_cell_measurement_temperature 296(2)
_cell_volume 5340(2)
_computing_structure_refinement 'SHELXL-97 (Sheldrick, 1997)'
_computing_structure_solution 'SHELXS-97 (Sheldrick, 1990)'
_diffrn_ambient_temperature 296(2)
_diffrn_measured_fraction_theta_full 0.898
_diffrn_measured_fraction_theta_max 0.898
_diffrn_radiation_monochromator graphite
_diffrn_radiation_source 'fine-focus sealed tube'
_diffrn_radiation_type MoK\a
_diffrn_radiation_wavelength 0.71073
_diffrn_reflns_av_R_equivalents 0.0277
_diffrn_reflns_av_sigmaI/netI 0.0697
_diffrn_reflns_limit_h_max 17
_diffrn_reflns_limit_h_min -17
_diffrn_reflns_limit_k_max 20
_diffrn_reflns_limit_k_min -18
_diffrn_reflns_limit_l_max 25
_diffrn_reflns_limit_l_min -24
_diffrn_reflns_number 24845
_diffrn_reflns_theta_full 25.00
_diffrn_reflns_theta_max 25.00
_diffrn_reflns_theta_min 1.59
_exptl_absorpt_coefficient_mu 0.726
_exptl_absorpt_correction_T_max 0.8684
_exptl_absorpt_correction_T_min 0.7599
_exptl_absorpt_correction_type multi-scan
_exptl_crystal_density_diffrn 1.414
_exptl_crystal_density_method 'not measured'
_exptl_crystal_F_000 2322
_exptl_crystal_size_max 0.40
_exptl_crystal_size_mid 0.30
_exptl_crystal_size_min 0.20
_refine_diff_density_max 0.541
_refine_diff_density_min -0.431
_refine_diff_density_rms 0.071
_refine_ls_extinction_method none
_refine_ls_goodness_of_fit_ref 0.957
_refine_ls_hydrogen_treatment constr
_refine_ls_matrix_type full
_refine_ls_number_parameters 1215
_refine_ls_number_reflns 16884
_refine_ls_number_restraints 0
_refine_ls_restrained_S_all 0.957
_refine_ls_R_factor_all 0.0881
_refine_ls_R_factor_gt 0.0560
_refine_ls_shift/su_max 0.000
_refine_ls_shift/su_mean 0.000
_refine_ls_structure_factor_coef Fsqd
_refine_ls_weighting_details 'calc w=1/[\s^2^(Fo^2^)+(0.0920P)^2^+0.0000P] where P=(Fo^2^+2Fc^2^)/3'
_refine_ls_weighting_scheme calc
_refine_ls_wR_factor_gt 0.1413
_refine_ls_wR_factor_ref 0.1543
_reflns_number_gt 10895
_reflns_number_total 16884
_reflns_threshold_expression >2sigma(I)
_cod_data_source_file b814393e.txt
_cod_data_source_block jli2c
_cod_depositor_comments
;
The following automatic conversions were performed:
'_exptl_absorpt_correction_type' value 'Multi-scan' changed to
'multi-scan' according to
'/home/saulius/struct/CIF-dictionaries/cif_core.dic' dictionary named
'cif_core.dic' version 2.4.1 from 2010-06-29.

Automatic conversion script
Id: cif_fix_enum 1527 2010-12-29 10:47:43Z saulius 
;
_cod_original_sg_symbol_H-M P-1
_cod_database_code 7000655

loop_
_symmetry_equiv_pos_as_xyz
'x, y, z'
'-x, -y, -z'

loop_
_atom_site_label
_atom_site_type_symbol
_atom_site_fract_x
_atom_site_fract_y
_atom_site_fract_z
_atom_site_U_iso_or_equiv
_atom_site_adp_type
_atom_site_occupancy
_atom_site_symmetry_multiplicity
_atom_site_calc_flag
_atom_site_refinement_flags
_atom_site_disorder_assembly
_atom_site_disorder_group
Cu1 Cu 0.24806(3) 0.24858(3) -0.03228(2) 0.03178(14) Uani 1 1 d . . .
Cu2 Cu 0.26208(3) 0.43127(3) 0.34426(2) 0.03048(14) Uani 1 1 d . . .
P1 P 0.32175(7) 0.26557(6) -0.13340(5) 0.0340(3) Uani 1 1 d . . .
P2 P 0.21779(7) 0.13118(6) 0.00575(5) 0.0353(3) Uani 1 1 d . . .
P3 P 0.14014(7) 0.52707(6) 0.32316(5) 0.0332(3) Uani 1 1 d . . .
P4 P 0.36336(7) 0.45935(6) 0.40475(5) 0.0314(3) Uani 1 1 d . . .
N1 N 0.2392(2) 0.32087(18) 0.37968(14) 0.0304(8) Uani 1 1 d . . .
N2 N 0.3406(2) 0.38376(19) 0.26226(14) 0.0320(8) Uani 1 1 d . . .
N3 N 0.2383(2) 0.29718(19) 0.27342(14) 0.0301(8) Uani 1 1 d . . .
N4 N 0.1815(2) 0.31839(19) 0.17572(14) 0.0313(8) Uani 1 1 d . . .
N5 N 0.1038(2) 0.25334(18) 0.26463(14) 0.0301(8) Uani 1 1 d . . .
N6 N 0.0496(2) 0.26896(18) 0.16109(14) 0.0299(8) Uani 1 1 d . . .
N7 N -0.1223(2) 0.2171(2) 0.34879(17) 0.0433(9) Uiso 1 1 d . . .
N8 N -0.0292(2) 0.21257(19) 0.25075(14) 0.0341(8) Uani 1 1 d . . .
N9 N -0.1520(2) 0.2765(2) 0.19146(17) 0.0442(9) Uiso 1 1 d . . .
N10 N 0.1058(2) 0.31522(18) -0.02505(14) 0.0323(8) Uani 1 1 d . . .
N11 N 0.1298(2) 0.33456(18) 0.07790(14) 0.0293(7) Uani 1 1 d . . .
N12 N 0.2812(2) 0.32854(19) 0.02322(14) 0.0320(8) Uani 1 1 d . . .
C1 C 0.0441(2) 0.2462(2) 0.22404(18) 0.0308(9) Uani 1 1 d . . .
C2 C 0.1710(2) 0.2881(2) 0.23617(18) 0.0305(9) Uani 1 1 d . . .
C3 C 0.1178(2) 0.3057(2) 0.14080(17) 0.0282(9) Uani 1 1 d . . .
C4 C 0.2418(3) 0.2950(3) 0.4423(2) 0.0440(11) Uani 1 1 d . . .
H4B H 0.2468 0.3294 0.4712 0.053 Uiso 1 1 calc R . .
C5 C 0.2372(3) 0.2210(3) 0.4649(2) 0.0504(12) Uani 1 1 d . . .
H5B H 0.2364 0.2059 0.5085 0.060 Uiso 1 1 calc R . .
C6 C 0.2337(3) 0.1686(3) 0.4217(2) 0.0471(11) Uani 1 1 d . . .
H6B H 0.2317 0.1175 0.4358 0.056 Uiso 1 1 calc R . .
C7 C 0.2333(3) 0.1929(3) 0.3582(2) 0.0424(11) Uani 1 1 d . . .
H7B H 0.2312 0.1587 0.3283 0.051 Uiso 1 1 calc R . .
C8 C 0.2362(2) 0.2698(2) 0.33900(18) 0.0317(9) Uani 1 1 d . . .
C9 C 0.4179(3) 0.4066(3) 0.23277(19) 0.0405(11) Uani 1 1 d . . .
H9B H 0.4338 0.4487 0.2477 0.049 Uiso 1 1 calc R . .
C10 C 0.4749(3) 0.3716(3) 0.1820(2) 0.0478(12) Uani 1 1 d . . .
H10A H 0.5263 0.3909 0.1620 0.057 Uiso 1 1 calc R . .
C11 C 0.4538(3) 0.3077(3) 0.1616(2) 0.0506(13) Uani 1 1 d . . .
H11A H 0.4914 0.2817 0.1280 0.061 Uiso 1 1 calc R . .
C12 C 0.3754(3) 0.2826(3) 0.1919(2) 0.0454(12) Uani 1 1 d . . .
H12A H 0.3598 0.2391 0.1791 0.054 Uiso 1 1 calc R . .
C13 C 0.3206(2) 0.3219(2) 0.24094(18) 0.0323(10) Uani 1 1 d . . .
C14 C -0.1036(3) 0.2097(3) 0.21466(18) 0.0347(10) Uani 1 1 d . . .
C15 C -0.1212(3) 0.1385(3) 0.2088(2) 0.0541(13) Uani 1 1 d . . .
H15A H -0.0840 0.0933 0.2251 0.065 Uiso 1 1 calc R . .
C16 C -0.1967(4) 0.1363(3) 0.1777(3) 0.0712(16) Uani 1 1 d . . .
H16A H -0.2113 0.0890 0.1731 0.085 Uiso 1 1 calc R . .
C17 C -0.2496(3) 0.2039(4) 0.1539(3) 0.0629(15) Uani 1 1 d . . .
H17A H -0.3016 0.2037 0.1342 0.075 Uiso 1 1 calc R . .
C18 C -0.2233(3) 0.2721(3) 0.1601(2) 0.0542(13) Uani 1 1 d . . .
H18A H -0.2566 0.3177 0.1415 0.065 Uiso 1 1 calc R . .
C19 C -0.0409(3) 0.1850(2) 0.31747(18) 0.0329(9) Uani 1 1 d . . .
C20 C -0.1393(3) 0.1928(3) 0.4105(2) 0.0502(12) Uani 1 1 d . . .
H20A H -0.1964 0.2142 0.4330 0.060 Uiso 1 1 calc R . .
C21 C -0.0784(3) 0.1387(3) 0.4427(2) 0.0556(13) Uani 1 1 d . . .
H21A H -0.0934 0.1236 0.4858 0.067 Uiso 1 1 calc R . .
C22 C 0.0062(3) 0.1071(3) 0.4090(2) 0.0563(13) Uani 1 1 d . . .
H22A H 0.0500 0.0702 0.4292 0.068 Uiso 1 1 calc R . .
C23 C 0.0250(3) 0.1308(3) 0.3449(2) 0.0433(11) Uani 1 1 d . . .
H23A H 0.0813 0.1101 0.3210 0.052 Uiso 1 1 calc R . .
C24 C 0.3563(3) 0.3609(3) 0.00736(19) 0.0419(11) Uani 1 1 d . . .
H24A H 0.4094 0.3322 -0.0149 0.050 Uiso 1 1 calc R . .
C25 C 0.3591(3) 0.4340(3) 0.02213(19) 0.0416(11) Uani 1 1 d . . .
H25A H 0.4131 0.4534 0.0106 0.050 Uiso 1 1 calc R . .
C26 C 0.2804(3) 0.4777(3) 0.0543(2) 0.0426(11) Uani 1 1 d . . .
H26A H 0.2793 0.5279 0.0639 0.051 Uiso 1 1 calc R . .
C27 C 0.2029(3) 0.4446(2) 0.07187(19) 0.0394(11) Uani 1 1 d . . .
H27A H 0.1485 0.4724 0.0936 0.047 Uiso 1 1 calc R . .
C28 C 0.2075(2) 0.3706(2) 0.05676(16) 0.0288(9) Uani 1 1 d . . .
C29 C 0.0484(3) 0.3188(2) -0.07060(19) 0.0381(10) Uani 1 1 d . . .
H29A H 0.0747 0.3063 -0.1119 0.046 Uiso 1 1 calc R . .
C30 C -0.0463(3) 0.3400(3) -0.0577(2) 0.0434(11) Uani 1 1 d . . .
H30A H -0.0833 0.3420 -0.0900 0.052 Uiso 1 1 calc R . .
C31 C -0.0871(3) 0.3584(3) 0.0036(2) 0.0428(11) Uani 1 1 d . . .
H31A H -0.1517 0.3715 0.0132 0.051 Uiso 1 1 calc R . .
C32 C -0.0305(3) 0.3569(2) 0.04969(19) 0.0375(10) Uani 1 1 d . . .
H32A H -0.0555 0.3701 0.0910 0.045 Uiso 1 1 calc R . .
C33 C 0.0655(2) 0.3351(2) 0.03293(17) 0.0280(9) Uani 1 1 d . . .
C34 C 0.2602(3) 0.2393(3) -0.19396(19) 0.0433(11) Uani 1 1 d . . .
C35 C 0.2105(3) 0.2943(3) -0.2346(2) 0.0563(13) Uani 1 1 d . . .
H35A H 0.2087 0.3466 -0.2318 0.068 Uiso 1 1 calc R . .
C36 C 0.1636(4) 0.2726(4) -0.2792(3) 0.0742(17) Uani 1 1 d . . .
H36A H 0.1300 0.3101 -0.3059 0.089 Uiso 1 1 calc R . .
C37 C 0.1667(5) 0.1958(5) -0.2841(3) 0.091(2) Uani 1 1 d . . .
H37A H 0.1363 0.1813 -0.3148 0.110 Uiso 1 1 calc R . .
C38 C 0.2149(5) 0.1395(4) -0.2436(3) 0.0842(19) Uani 1 1 d . . .
H38A H 0.2164 0.0874 -0.2468 0.101 Uiso 1 1 calc R . .
C39 C 0.2609(4) 0.1616(3) -0.1982(2) 0.0610(14) Uani 1 1 d . . .
H39A H 0.2925 0.1241 -0.1705 0.073 Uiso 1 1 calc R . .
C40 C 0.3277(3) 0.3660(2) -0.15900(18) 0.0339(10) Uani 1 1 d . . .
C41 C 0.3901(3) 0.3846(3) -0.2116(2) 0.0441(11) Uani 1 1 d . . .
H41A H 0.4309 0.3454 -0.2336 0.053 Uiso 1 1 calc R . .
C42 C 0.3910(3) 0.4614(3) -0.2308(2) 0.0497(12) Uani 1 1 d . . .
H42A H 0.4326 0.4734 -0.2659 0.060 Uiso 1 1 calc R . .
C43 C 0.3314(3) 0.5202(3) -0.1991(2) 0.0467(11) Uani 1 1 d . . .
H43A H 0.3322 0.5717 -0.2124 0.056 Uiso 1 1 calc R . .
C44 C 0.2708(3) 0.5014(3) -0.1471(2) 0.0473(12) Uani 1 1 d . . .
H44A H 0.2305 0.5408 -0.1250 0.057 Uiso 1 1 calc R . .
C45 C 0.2685(3) 0.4256(2) -0.12739(19) 0.0392(10) Uani 1 1 d . . .
H45A H 0.2265 0.4143 -0.0923 0.047 Uiso 1 1 calc R . .
C46 C 0.4428(3) 0.2141(2) -0.1535(2) 0.0411(11) Uani 1 1 d . . .
C47 C 0.5029(3) 0.2086(3) -0.1087(2) 0.0527(13) Uani 1 1 d . . .
H47A H 0.4803 0.2281 -0.0689 0.063 Uiso 1 1 calc R . .
C48 C 0.5960(4) 0.1746(3) -0.1218(3) 0.0734(17) Uani 1 1 d . . .
H48A H 0.6360 0.1726 -0.0913 0.088 Uiso 1 1 calc R . .
C49 C 0.6299(4) 0.1438(3) -0.1795(3) 0.0745(18) Uani 1 1 d . . .
H49A H 0.6929 0.1212 -0.1884 0.089 Uiso 1 1 calc R . .
C50 C 0.5707(4) 0.1464(3) -0.2240(3) 0.0681(16) Uani 1 1 d . . .
H50A H 0.5930 0.1234 -0.2624 0.082 Uiso 1 1 calc R . .
C51 C 0.4771(3) 0.1833(3) -0.2121(2) 0.0518(12) Uani 1 1 d . . .
H51A H 0.4378 0.1872 -0.2433 0.062 Uiso 1 1 calc R . .
C52 C 0.2979(3) 0.0454(3) -0.02534(19) 0.0420(11) Uani 1 1 d . . .
C53 C 0.2730(4) -0.0270(3) -0.0194(2) 0.0591(14) Uani 1 1 d . . .
H53A H 0.2127 -0.0311 -0.0022 0.071 Uiso 1 1 calc R . .
C54 C 0.3368(5) -0.0919(3) -0.0386(3) 0.0729(17) Uani 1 1 d . . .
H54A H 0.3197 -0.1398 -0.0347 0.087 Uiso 1 1 calc R . .
C55 C 0.4250(4) -0.0855(3) -0.0635(3) 0.0755(18) Uani 1 1 d . . .
H55A H 0.4684 -0.1295 -0.0761 0.091 Uiso 1 1 calc R . .
C56 C 0.4515(4) -0.0139(3) -0.0703(3) 0.0725(17) Uani 1 1 d . . .
H56A H 0.5119 -0.0101 -0.0876 0.087 Uiso 1 1 calc R . .
C57 C 0.3877(3) 0.0502(3) -0.0512(2) 0.0495(12) Uani 1 1 d . . .
H57A H 0.4049 0.0979 -0.0556 0.059 Uiso 1 1 calc R . .
C58 C 0.1045(3) 0.1237(2) -0.0136(2) 0.0419(11) Uani 1 1 d . . .
C59 C 0.0225(3) 0.1542(3) 0.0255(2) 0.0497(12) Uani 1 1 d . . .
H59A H 0.0261 0.1740 0.0639 0.060 Uiso 1 1 calc R . .
C60 C -0.0637(4) 0.1553(3) 0.0075(3) 0.0642(15) Uani 1 1 d . . .
H60A H -0.1178 0.1741 0.0345 0.077 Uiso 1 1 calc R . .
C61 C -0.0695(4) 0.1289(4) -0.0495(3) 0.0787(19) Uani 1 1 d . . .
H61A H -0.1279 0.1310 -0.0617 0.094 Uiso 1 1 calc R . .
C62 C 0.0082(4) 0.0997(4) -0.0887(3) 0.0789(18) Uani 1 1 d . . .
H62A H 0.0029 0.0815 -0.1274 0.095 Uiso 1 1 calc R . .
C63 C 0.0968(4) 0.0967(3) -0.0715(2) 0.0604(14) Uani 1 1 d . . .
H63A H 0.1501 0.0768 -0.0987 0.073 Uiso 1 1 calc R . .
C64 C 0.2160(3) 0.1031(2) 0.09200(19) 0.0383(11) Uani 1 1 d . . .
C65 C 0.2813(4) 0.1241(3) 0.1225(2) 0.0529(13) Uani 1 1 d . . .
H65A H 0.3176 0.1576 0.1008 0.064 Uiso 1 1 calc R . .
C66 C 0.2940(4) 0.0961(3) 0.1854(2) 0.0664(16) Uani 1 1 d . . .
H66A H 0.3404 0.1087 0.2049 0.080 Uiso 1 1 calc R . .
C67 C 0.2365(5) 0.0492(3) 0.2186(2) 0.0688(18) Uani 1 1 d . . .
H67A H 0.2433 0.0308 0.2610 0.083 Uiso 1 1 calc R . .
C68 C 0.1712(4) 0.0304(3) 0.1894(2) 0.0668(16) Uani 1 1 d . . .
H68A H 0.1321 -0.0003 0.2122 0.080 Uiso 1 1 calc R . .
C69 C 0.1602(3) 0.0556(3) 0.1261(2) 0.0526(13) Uani 1 1 d . . .
H69A H 0.1155 0.0405 0.1065 0.063 Uiso 1 1 calc R . .
C70 C 0.0457(3) 0.4932(3) 0.2967(2) 0.0435(11) Uani 1 1 d . . .
C71 C 0.0010(4) 0.5271(3) 0.2445(3) 0.0708(17) Uani 1 1 d . . .
H71A H 0.0176 0.5707 0.2215 0.085 Uiso 1 1 calc R . .
C72 C -0.0683(4) 0.4962(4) 0.2262(4) 0.097(2) Uani 1 1 d . . .
H72A H -0.0980 0.5198 0.1912 0.116 Uiso 1 1 calc R . .
C73 C -0.0939(4) 0.4329(4) 0.2579(4) 0.090(2) Uani 1 1 d . . .
H73A H -0.1402 0.4130 0.2443 0.108 Uiso 1 1 calc R . .
C74 C -0.0519(3) 0.3974(3) 0.3104(3) 0.0730(18) Uani 1 1 d . . .
H74A H -0.0697 0.3539 0.3328 0.088 Uiso 1 1 calc R . .
C75 C 0.0194(3) 0.4284(3) 0.3298(3) 0.0545(13) Uani 1 1 d . . .
H75A H 0.0486 0.4048 0.3651 0.065 Uiso 1 1 calc R . .
C76 C 0.1638(3) 0.6027(2) 0.26102(19) 0.0370(10) Uani 1 1 d . . .
C77 C 0.2379(3) 0.5846(3) 0.21294(19) 0.0423(11) Uani 1 1 d . . .
H77A H 0.2733 0.5343 0.2124 0.051 Uiso 1 1 calc R . .
C78 C 0.2598(4) 0.6409(3) 0.1655(2) 0.0571(13) Uani 1 1 d . . .
H78A H 0.3106 0.6290 0.1340 0.069 Uiso 1 1 calc R . .
C79 C 0.2043(5) 0.7151(3) 0.1662(2) 0.0698(16) Uani 1 1 d . . .
H79A H 0.2182 0.7532 0.1348 0.084 Uiso 1 1 calc R . .
C80 C 0.1303(5) 0.7327(3) 0.2119(3) 0.0754(18) Uani 1 1 d . . .
H80A H 0.0932 0.7824 0.2111 0.090 Uiso 1 1 calc R . .
C81 C 0.1093(4) 0.6775(3) 0.2599(2) 0.0572(14) Uani 1 1 d . . .
H81A H 0.0587 0.6903 0.2914 0.069 Uiso 1 1 calc R . .
C82 C 0.0870(3) 0.5844(2) 0.3918(2) 0.0370(10) Uani 1 1 d . . .
C83 C 0.0091(4) 0.5717(4) 0.4307(3) 0.100(2) Uani 1 1 d . . .
H83A H -0.0227 0.5354 0.4213 0.120 Uiso 1 1 calc R . .
C84 C -0.0230(5) 0.6138(5) 0.4853(4) 0.130(3) Uani 1 1 d . . .
H84A H -0.0747 0.6034 0.5127 0.157 Uiso 1 1 calc R . .
C85 C 0.0192(5) 0.6686(4) 0.4991(3) 0.084(2) Uani 1 1 d . . .
H85A H -0.0054 0.6984 0.5336 0.101 Uiso 1 1 calc R . .
C86 C 0.0972(4) 0.6792(3) 0.4622(2) 0.0587(14) Uani 1 1 d . . .
H86A H 0.1288 0.7152 0.4724 0.070 Uiso 1 1 calc R . .
C87 C 0.1314(3) 0.6378(3) 0.4092(2) 0.0475(12) Uani 1 1 d . . .
H87A H 0.1862 0.6461 0.3845 0.057 Uiso 1 1 calc R . .
C88 C 0.4828(3) 0.4037(2) 0.38544(18) 0.0336(10) Uani 1 1 d . . .
C89 C 0.4931(3) 0.3287(3) 0.3685(2) 0.0510(12) Uani 1 1 d . . .
H89A H 0.4407 0.3077 0.3695 0.061 Uiso 1 1 calc R . .
C90 C 0.5808(3) 0.2849(3) 0.3500(2) 0.0600(14) Uani 1 1 d . . .
H90A H 0.5874 0.2346 0.3385 0.072 Uiso 1 1 calc R . .
C91 C 0.6591(3) 0.3163(3) 0.3487(2) 0.0599(15) Uani 1 1 d . . .
H91A H 0.7184 0.2876 0.3360 0.072 Uiso 1 1 calc R . .
C92 C 0.6476(3) 0.3891(3) 0.3662(2) 0.0541(13) Uani 1 1 d . . .
H92A H 0.6999 0.4102 0.3653 0.065 Uiso 1 1 calc R . .
C93 C 0.5605(3) 0.4334(3) 0.3852(2) 0.0438(11) Uani 1 1 d . . .
H93A H 0.5548 0.4830 0.3979 0.053 Uiso 1 1 calc R . .
C94 C 0.3736(2) 0.5608(2) 0.39436(19) 0.0331(9) Uani 1 1 d . . .
C95 C 0.3661(3) 0.6852(3) 0.4322(2) 0.0534(13) Uani 1 1 d . . .
H95A H 0.3613 0.7154 0.4664 0.064 Uiso 1 1 calc R . .
C96 C 0.3755(3) 0.5960(2) 0.3318(2) 0.0391(10) Uani 1 1 d . . .
H96A H 0.3774 0.5666 0.2975 0.047 Uiso 1 1 calc R . .
C97 C 0.3745(3) 0.6745(3) 0.3208(2) 0.0479(12) Uani 1 1 d . . .
H97A H 0.3773 0.6972 0.2789 0.058 Uiso 1 1 calc R . .
C98 C 0.3695(3) 0.7194(3) 0.3712(3) 0.0547(13) Uani 1 1 d . . .
H98A H 0.3685 0.7722 0.3637 0.066 Uiso 1 1 calc R . .
C99 C 0.3697(3) 0.6063(3) 0.4445(2) 0.0429(11) Uani 1 1 d . . .
H99A H 0.3695 0.5840 0.4864 0.051 Uiso 1 1 calc R . .
C100 C 0.3363(3) 0.4421(2) 0.49132(18) 0.0351(10) Uani 1 1 d . . .
C101 C 0.2486(3) 0.4772(3) 0.5210(2) 0.0502(12) Uani 1 1 d . . .
H10B H 0.2054 0.5084 0.4965 0.060 Uiso 1 1 calc R . .
C102 C 0.2261(3) 0.4658(3) 0.5858(2) 0.0605(14) Uani 1 1 d . . .
H10C H 0.1681 0.4904 0.6052 0.073 Uiso 1 1 calc R . .
C103 C 0.2879(4) 0.4183(3) 0.6230(2) 0.0631(15) Uani 1 1 d . . .
H10D H 0.2718 0.4108 0.6672 0.076 Uiso 1 1 calc R . .
C104 C 0.3724(4) 0.3827(3) 0.5947(2) 0.0590(14) Uani 1 1 d . . .
H10E H 0.4141 0.3501 0.6197 0.071 Uiso 1 1 calc R . .
C105 C 0.3978(3) 0.3941(3) 0.5292(2) 0.0418(11) Uani 1 1 d . . .
H10F H 0.4562 0.3694 0.5105 0.050 Uiso 1 1 calc R . .
F1 F 0.5801(2) 0.27422(16) 0.02905(15) 0.0760(10) Uani 1 1 d . . .
F2 F 0.58896(19) 0.38191(17) -0.03489(13) 0.0701(9) Uani 1 1 d . . .
F3 F 0.72085(17) 0.29489(19) -0.01587(13) 0.0757(9) Uani 1 1 d . . .
F4 F 0.6371(2) 0.3680(2) 0.06214(15) 0.0870(10) Uani 1 1 d . . .
F5 F 0.2848(8) -0.1237(6) 0.4424(5) 0.115(4) Uani 0.60 1 d P . .
F6 F 0.1907(5) -0.0171(4) 0.4323(4) 0.111(3) Uani 0.60 1 d P . .
F7 F 0.3379(5) -0.0596(6) 0.3654(3) 0.128(3) Uani 0.60 1 d P . .
F7A F 0.3210(14) -0.0159(8) 0.4083(17) 0.311(17) Uani 0.40 1 d P . .
F6A F 0.2085(11) 0.0031(6) 0.3813(7) 0.131(5) Uani 0.40 1 d P . .
F8 F 0.2323(5) -0.0935(4) 0.3449(3) 0.188(2) Uani 1 1 d . . .
F5A F 0.2373(18) -0.1193(14) 0.4345(9) 0.212(13) Uani 0.40 1 d P . .
B1 B 0.6332(3) 0.3303(3) 0.0101(2) 0.0448(13) Uani 1 1 d . . .
B2 B 0.2574(7) -0.0628(5) 0.3988(4) 0.087(2) Uani 1 1 d . . .

loop_
_atom_site_aniso_label
_atom_site_aniso_U_11
_atom_site_aniso_U_22
_atom_site_aniso_U_33
_atom_site_aniso_U_23
_atom_site_aniso_U_13
_atom_site_aniso_U_12
Cu1 0.0329(3) 0.0324(3) 0.0305(3) -0.0040(2) -0.0039(2) -0.0072(2)
Cu2 0.0264(2) 0.0355(3) 0.0297(3) -0.0066(2) -0.00453(19) -0.0041(2)
P1 0.0362(6) 0.0370(6) 0.0298(6) -0.0049(5) -0.0033(4) -0.0094(5)
P2 0.0389(6) 0.0319(6) 0.0361(6) -0.0033(5) -0.0052(5) -0.0091(5)
P3 0.0250(5) 0.0386(6) 0.0358(6) -0.0074(5) -0.0064(4) -0.0022(5)
P4 0.0248(5) 0.0363(6) 0.0336(6) -0.0055(4) -0.0071(4) -0.0037(5)
N1 0.0292(16) 0.038(2) 0.0236(17) -0.0031(14) -0.0047(13) -0.0062(15)
N2 0.0263(16) 0.040(2) 0.0300(18) -0.0074(15) 0.0005(13) -0.0074(16)
N3 0.0284(16) 0.039(2) 0.0262(17) -0.0060(14) -0.0040(13) -0.0111(15)
N4 0.0265(16) 0.042(2) 0.0284(18) -0.0052(15) -0.0048(13) -0.0113(15)
N5 0.0276(16) 0.033(2) 0.0299(18) -0.0053(14) -0.0026(14) -0.0068(15)
N6 0.0275(16) 0.035(2) 0.0289(18) -0.0034(14) -0.0046(13) -0.0089(15)
N8 0.0326(17) 0.044(2) 0.0284(18) -0.0012(15) -0.0035(14) -0.0141(16)
N10 0.0392(18) 0.0318(19) 0.0284(18) -0.0026(14) -0.0099(14) -0.0089(16)
N11 0.0294(16) 0.038(2) 0.0251(17) -0.0025(14) -0.0078(13) -0.0138(15)
N12 0.0292(17) 0.042(2) 0.0279(18) -0.0038(15) -0.0067(14) -0.0103(16)
C1 0.0255(19) 0.031(2) 0.036(2) -0.0068(17) -0.0067(16) -0.0027(18)
C2 0.0263(19) 0.033(2) 0.032(2) -0.0086(17) -0.0058(16) -0.0030(18)
C3 0.028(2) 0.024(2) 0.032(2) -0.0075(16) -0.0062(16) 0.0011(18)
C4 0.052(3) 0.048(3) 0.037(3) -0.009(2) -0.007(2) -0.016(2)
C5 0.064(3) 0.056(3) 0.036(3) 0.001(2) -0.016(2) -0.019(3)
C6 0.052(3) 0.038(3) 0.054(3) 0.005(2) -0.015(2) -0.013(2)
C7 0.045(2) 0.042(3) 0.042(3) -0.012(2) -0.011(2) -0.004(2)
C8 0.0268(19) 0.034(2) 0.032(2) -0.0034(18) -0.0056(16) -0.0011(18)
C9 0.034(2) 0.052(3) 0.040(2) -0.008(2) -0.0043(19) -0.015(2)
C10 0.027(2) 0.077(4) 0.039(3) -0.010(2) 0.0005(18) -0.012(2)
C11 0.034(2) 0.079(4) 0.040(3) -0.026(2) 0.0057(19) -0.011(2)
C12 0.037(2) 0.063(3) 0.042(3) -0.025(2) -0.0004(19) -0.016(2)
C13 0.0225(19) 0.042(3) 0.032(2) -0.0067(19) -0.0072(16) -0.0033(19)
C14 0.028(2) 0.045(3) 0.033(2) -0.0059(19) -0.0009(16) -0.012(2)
C15 0.063(3) 0.044(3) 0.064(3) 0.007(2) -0.024(3) -0.022(3)
C16 0.085(4) 0.061(4) 0.090(4) 0.002(3) -0.039(3) -0.046(3)
C17 0.045(3) 0.083(4) 0.073(4) -0.008(3) -0.022(2) -0.029(3)
C18 0.038(2) 0.063(4) 0.063(3) -0.003(3) -0.015(2) -0.009(3)
C19 0.033(2) 0.034(2) 0.035(2) -0.0062(18) -0.0016(17) -0.0152(19)
C20 0.048(3) 0.062(3) 0.036(3) -0.005(2) 0.007(2) -0.010(2)
C21 0.064(3) 0.068(4) 0.037(3) -0.001(2) -0.002(2) -0.025(3)
C22 0.057(3) 0.054(3) 0.056(3) 0.007(2) -0.014(2) -0.008(3)
C23 0.037(2) 0.044(3) 0.046(3) 0.000(2) 0.0000(19) -0.007(2)
C24 0.032(2) 0.057(3) 0.038(2) -0.009(2) -0.0045(18) -0.010(2)
C25 0.038(2) 0.055(3) 0.038(2) -0.002(2) -0.0040(19) -0.023(2)
C26 0.050(3) 0.036(3) 0.047(3) -0.008(2) -0.009(2) -0.017(2)
C27 0.043(2) 0.039(3) 0.038(2) -0.0101(19) -0.0050(19) -0.009(2)
C28 0.030(2) 0.037(2) 0.0212(19) -0.0001(16) -0.0118(16) -0.0064(18)
C29 0.044(2) 0.040(3) 0.033(2) -0.0012(18) -0.0131(18) -0.011(2)
C30 0.035(2) 0.052(3) 0.047(3) 0.003(2) -0.021(2) -0.009(2)
C31 0.028(2) 0.052(3) 0.051(3) 0.004(2) -0.0174(19) -0.009(2)
C32 0.030(2) 0.043(3) 0.036(2) -0.0055(19) -0.0054(17) -0.0007(19)
C33 0.0298(19) 0.027(2) 0.031(2) 0.0017(16) -0.0106(16) -0.0103(17)
C34 0.048(3) 0.058(3) 0.031(2) -0.011(2) -0.0020(19) -0.023(2)
C35 0.058(3) 0.071(4) 0.045(3) -0.008(3) -0.013(2) -0.020(3)
C36 0.073(4) 0.103(5) 0.059(4) -0.003(3) -0.025(3) -0.034(4)
C37 0.108(5) 0.131(7) 0.065(4) -0.008(4) -0.032(4) -0.076(5)
C38 0.113(5) 0.089(5) 0.073(4) -0.012(4) -0.015(4) -0.066(4)
C39 0.084(4) 0.065(4) 0.047(3) -0.007(3) -0.014(3) -0.038(3)
C40 0.033(2) 0.038(2) 0.034(2) -0.0037(18) -0.0108(17) -0.0104(19)
C41 0.039(2) 0.047(3) 0.044(3) -0.003(2) 0.0024(19) -0.010(2)
C42 0.046(3) 0.054(3) 0.049(3) 0.007(2) 0.000(2) -0.018(2)
C43 0.048(3) 0.041(3) 0.055(3) 0.008(2) -0.017(2) -0.016(2)
C44 0.043(3) 0.039(3) 0.059(3) -0.003(2) -0.010(2) -0.004(2)
C45 0.038(2) 0.044(3) 0.034(2) -0.0039(19) -0.0035(18) -0.007(2)
C46 0.041(2) 0.035(3) 0.044(3) -0.006(2) 0.003(2) -0.005(2)
C47 0.043(3) 0.054(3) 0.060(3) -0.011(2) -0.006(2) -0.004(2)
C48 0.053(3) 0.073(4) 0.090(4) -0.009(3) -0.017(3) 0.005(3)
C49 0.041(3) 0.056(4) 0.119(5) -0.008(4) 0.009(3) -0.006(3)
C50 0.073(4) 0.045(3) 0.077(4) -0.014(3) 0.026(3) -0.012(3)
C51 0.051(3) 0.047(3) 0.054(3) -0.012(2) 0.006(2) -0.007(2)
C52 0.056(3) 0.037(3) 0.034(2) -0.0064(19) -0.006(2) -0.008(2)
C53 0.079(4) 0.040(3) 0.059(3) -0.010(2) 0.004(3) -0.018(3)
C54 0.111(5) 0.035(3) 0.070(4) -0.016(3) -0.006(3) -0.008(3)
C55 0.085(4) 0.049(4) 0.081(4) -0.022(3) -0.002(3) 0.012(3)
C56 0.064(3) 0.060(4) 0.088(4) -0.022(3) 0.001(3) 0.000(3)
C57 0.048(3) 0.042(3) 0.056(3) -0.009(2) -0.003(2) -0.006(2)
C58 0.047(3) 0.033(3) 0.049(3) 0.005(2) -0.011(2) -0.016(2)
C59 0.047(3) 0.039(3) 0.063(3) 0.005(2) -0.010(2) -0.010(2)
C60 0.047(3) 0.065(4) 0.080(4) 0.018(3) -0.010(3) -0.019(3)
C61 0.059(4) 0.089(5) 0.098(5) 0.042(4) -0.033(4) -0.043(3)
C62 0.075(4) 0.110(5) 0.069(4) 0.007(3) -0.031(3) -0.046(4)
C63 0.065(3) 0.074(4) 0.049(3) 0.002(3) -0.014(2) -0.027(3)
C64 0.041(2) 0.031(2) 0.037(2) -0.0075(19) -0.0017(19) 0.004(2)
C65 0.069(3) 0.042(3) 0.044(3) -0.006(2) -0.009(2) -0.002(3)
C66 0.096(4) 0.054(3) 0.047(3) -0.013(3) -0.027(3) 0.006(3)
C67 0.104(5) 0.048(3) 0.037(3) -0.007(2) -0.002(3) 0.017(3)
C68 0.082(4) 0.059(4) 0.043(3) 0.009(3) 0.014(3) 0.000(3)
C69 0.056(3) 0.054(3) 0.043(3) 0.005(2) -0.001(2) -0.008(2)
C70 0.025(2) 0.041(3) 0.067(3) -0.016(2) -0.012(2) -0.004(2)
C71 0.066(3) 0.052(3) 0.106(5) -0.017(3) -0.053(3) -0.004(3)
C72 0.082(4) 0.075(5) 0.153(7) -0.027(5) -0.079(4) -0.011(4)
C73 0.042(3) 0.071(5) 0.172(7) -0.063(5) -0.039(4) 0.001(3)
C74 0.037(3) 0.042(3) 0.143(6) -0.045(3) 0.010(3) -0.009(3)
C75 0.029(2) 0.046(3) 0.088(4) -0.024(3) -0.003(2) 0.000(2)
C76 0.041(2) 0.036(2) 0.037(2) -0.0070(18) -0.0140(18) -0.007(2)
C77 0.051(3) 0.049(3) 0.030(2) -0.001(2) -0.0110(19) -0.015(2)
C78 0.067(3) 0.071(4) 0.039(3) -0.003(2) -0.009(2) -0.026(3)
C79 0.117(5) 0.053(3) 0.043(3) 0.003(3) -0.015(3) -0.027(3)
C80 0.115(5) 0.048(3) 0.055(3) 0.002(3) -0.013(3) 0.000(3)
C81 0.067(3) 0.051(3) 0.045(3) -0.001(2) -0.003(2) 0.000(3)
C82 0.033(2) 0.033(2) 0.045(3) -0.0100(19) -0.0004(18) -0.006(2)
C83 0.075(4) 0.089(5) 0.137(6) -0.069(4) 0.061(4) -0.041(4)
C84 0.113(6) 0.131(7) 0.148(7) -0.090(6) 0.085(5) -0.055(5)
C85 0.107(5) 0.065(4) 0.078(4) -0.039(3) 0.031(4) -0.027(4)
C86 0.060(3) 0.061(3) 0.055(3) -0.025(3) -0.007(3) -0.002(3)
C87 0.029(2) 0.062(3) 0.050(3) -0.017(2) -0.0046(19) 0.000(2)
C88 0.028(2) 0.042(3) 0.029(2) -0.0010(18) -0.0060(16) -0.0019(19)
C89 0.040(2) 0.044(3) 0.067(3) -0.009(2) -0.014(2) 0.001(2)
C90 0.048(3) 0.051(3) 0.075(4) -0.009(3) -0.013(2) 0.008(3)
C91 0.041(3) 0.072(4) 0.052(3) 0.009(3) 0.000(2) 0.010(3)
C92 0.027(2) 0.072(4) 0.056(3) 0.009(3) -0.002(2) -0.005(2)
C93 0.033(2) 0.055(3) 0.042(3) 0.000(2) -0.0026(18) -0.009(2)
C94 0.0238(19) 0.037(2) 0.041(2) -0.0066(19) -0.0086(17) -0.0059(18)
C95 0.051(3) 0.045(3) 0.065(3) -0.019(3) -0.008(2) -0.005(2)
C96 0.038(2) 0.039(3) 0.040(3) -0.0086(19) -0.0079(18) -0.003(2)
C97 0.044(3) 0.044(3) 0.052(3) 0.000(2) -0.006(2) -0.004(2)
C98 0.048(3) 0.041(3) 0.073(4) -0.007(3) -0.006(2) -0.006(2)
C99 0.039(2) 0.046(3) 0.047(3) -0.010(2) -0.0084(19) -0.009(2)
C100 0.034(2) 0.039(2) 0.035(2) -0.0090(18) -0.0092(17) -0.0082(19)
C101 0.038(2) 0.075(4) 0.038(3) -0.015(2) -0.0074(19) -0.006(2)
C102 0.038(3) 0.091(4) 0.053(3) -0.021(3) 0.005(2) -0.014(3)
C103 0.065(3) 0.094(4) 0.038(3) 0.005(3) -0.005(2) -0.038(3)
C104 0.063(3) 0.070(4) 0.045(3) 0.006(2) -0.013(2) -0.017(3)
C105 0.042(2) 0.047(3) 0.039(3) -0.002(2) -0.0088(19) -0.014(2)
F1 0.072(2) 0.0484(18) 0.095(2) -0.0044(16) 0.0251(17) -0.0094(16)
F2 0.0580(17) 0.085(2) 0.0568(18) 0.0135(15) -0.0087(14) 0.0000(15)
F3 0.0385(15) 0.120(3) 0.0560(18) 0.0019(17) 0.0013(13) 0.0014(16)
F4 0.096(2) 0.108(3) 0.065(2) -0.0256(19) -0.0196(17) -0.021(2)
F5 0.163(9) 0.080(6) 0.089(6) -0.030(5) -0.048(6) 0.035(6)
F6 0.104(5) 0.073(5) 0.129(6) -0.027(5) 0.017(5) 0.025(4)
F7 0.074(5) 0.217(10) 0.085(5) 0.006(5) 0.018(4) -0.046(6)
F7A 0.120(13) 0.058(8) 0.74(6) -0.060(16) 0.00(2) -0.019(9)
F6A 0.188(13) 0.057(7) 0.129(10) -0.015(7) -0.058(10) 0.045(7)
F8 0.239(7) 0.170(5) 0.154(5) -0.008(4) -0.053(5) -0.025(5)
F5A 0.27(3) 0.20(2) 0.127(16) 0.035(13) 0.114(17) -0.080(18)
B1 0.038(3) 0.057(4) 0.038(3) -0.004(3) -0.001(2) -0.009(3)
B2 0.094(6) 0.071(6) 0.088(6) -0.009(5) -0.018(5) 0.004(5)

loop_
_atom_type_symbol
_atom_type_description
_atom_type_scat_dispersion_real
_atom_type_scat_dispersion_imag
_atom_type_scat_source
C C 0.0033 0.0016 'International Tables Vol C Tables 4.2.6.8 and 6.1.1.4'
H H 0.0000 0.0000 'International Tables Vol C Tables 4.2.6.8 and 6.1.1.4'
B B 0.0013 0.0007 'International Tables Vol C Tables 4.2.6.8 and 6.1.1.4'
N N 0.0061 0.0033 'International Tables Vol C Tables 4.2.6.8 and 6.1.1.4'
F F 0.0171 0.0103 'International Tables Vol C Tables 4.2.6.8 and 6.1.1.4'
P P 0.1023 0.0942 'International Tables Vol C Tables 4.2.6.8 and 6.1.1.4'
Cu Cu 0.3201 1.2651 'International Tables Vol C Tables 4.2.6.8 and 6.1.1.4'
Cl Cl 0.1484 0.1585 'International Tables Vol C Tables 4.2.6.8 and 6.1.1.4'

loop_
_geom_angle_atom_site_label_1
_geom_angle_atom_site_label_2
_geom_angle_atom_site_label_3
_geom_angle
_geom_angle_site_symmetry_1
_geom_angle_site_symmetry_3
_geom_angle_publ_flag
N12 Cu1 N10 88.72(12) . . ?
N12 Cu1 P2 125.23(9) . . ?
N10 Cu1 P2 98.53(9) . . ?
N12 Cu1 P1 107.12(9) . . ?
N10 Cu1 P1 110.20(9) . . ?
P2 Cu1 P1 120.27(4) . . ?
N2 Cu2 N1 89.61(13) . . ?
N2 Cu2 P3 113.56(9) . . ?
N1 Cu2 P3 119.65(9) . . ?
N2 Cu2 P4 107.30(10) . . ?
N1 Cu2 P4 106.36(9) . . ?
P3 Cu2 P4 116.71(5) . . ?
C40 P1 C34 103.0(2) . . ?
C40 P1 C46 102.47(19) . . ?
C34 P1 C46 103.9(2) . . ?
C40 P1 Cu1 114.02(13) . . ?
C34 P1 Cu1 112.12(14) . . ?
C46 P1 Cu1 119.48(14) . . ?
C58 P2 C52 104.3(2) . . ?
C58 P2 C64 105.7(2) . . ?
C52 P2 C64 99.12(18) . . ?
C58 P2 Cu1 109.82(14) . . ?
C52 P2 Cu1 117.51(15) . . ?
C64 P2 Cu1 118.78(15) . . ?
C70 P3 C76 103.6(2) . . ?
C70 P3 C82 105.92(19) . . ?
C76 P3 C82 101.60(19) . . ?
C70 P3 Cu2 113.58(15) . . ?
C76 P3 Cu2 116.73(13) . . ?
C82 P3 Cu2 113.99(14) . . ?
C100 P4 C94 103.40(19) . . ?
C100 P4 C88 104.96(17) . . ?
C94 P4 C88 104.96(18) . . ?
C100 P4 Cu2 116.07(14) . . ?
C94 P4 Cu2 113.81(13) . . ?
C88 P4 Cu2 112.52(14) . . ?
C8 N1 C4 117.3(4) . . ?
C8 N1 Cu2 119.7(3) . . ?
C4 N1 Cu2 122.2(3) . . ?
C13 N2 C9 116.7(3) . . ?
C13 N2 Cu2 119.6(2) . . ?
C9 N2 Cu2 123.4(3) . . ?
C2 N3 C8 122.1(3) . . ?
C2 N3 C13 118.2(3) . . ?
C8 N3 C13 118.8(3) . . ?
C2 N4 C3 113.0(3) . . ?
C2 N5 C1 112.7(3) . . ?
C3 N6 C1 113.4(3) . . ?
C19 N7 C20 116.8(4) . . ?
C1 N8 C19 122.2(3) . . ?
C1 N8 C14 121.4(3) . . ?
C19 N8 C14 116.1(3) . . ?
C14 N9 C18 116.2(4) . . ?
C33 N10 C29 116.9(3) . . ?
C33 N10 Cu1 117.0(2) . . ?
C29 N10 Cu1 123.4(3) . . ?
C3 N11 C28 118.2(3) . . ?
C3 N11 C33 123.7(3) . . ?
C28 N11 C33 117.9(3) . . ?
C28 N12 C24 116.2(3) . . ?
C28 N12 Cu1 114.2(2) . . ?
C24 N12 Cu1 123.6(3) . . ?
N6 C1 N5 126.4(4) . . ?
N6 C1 N8 117.7(3) . . ?
N5 C1 N8 115.9(3) . . ?
N5 C2 N4 127.5(3) . . ?
N5 C2 N3 117.6(3) . . ?
N4 C2 N3 114.8(3) . . ?
N6 C3 N4 126.7(3) . . ?
N6 C3 N11 119.8(3) . . ?
N4 C3 N11 113.5(3) . . ?
N1 C4 C5 123.1(4) . . ?
C4 C5 C6 118.7(4) . . ?
C7 C6 C5 119.2(4) . . ?
C6 C7 C8 118.8(4) . . ?
N1 C8 C7 122.9(4) . . ?
N1 C8 N3 116.3(3) . . ?
C7 C8 N3 120.8(4) . . ?
N2 C9 C10 124.2(4) . . ?
C11 C10 C9 118.1(4) . . ?
C10 C11 C12 118.6(4) . . ?
C13 C12 C11 119.9(4) . . ?
N2 C13 C12 122.6(4) . . ?
N2 C13 N3 116.3(3) . . ?
C12 C13 N3 121.1(4) . . ?
N9 C14 C15 124.8(4) . . ?
N9 C14 N8 117.6(4) . . ?
C15 C14 N8 117.5(4) . . ?
C14 C15 C16 117.4(5) . . ?
C17 C16 C15 119.8(5) . . ?
C16 C17 C18 117.9(5) . . ?
N9 C18 C17 123.8(5) . . ?
N7 C19 C23 123.8(4) . . ?
N7 C19 N8 113.3(3) . . ?
C23 C19 N8 122.9(3) . . ?
N7 C20 C21 124.3(4) . . ?
C20 C21 C22 117.6(4) . . ?
C21 C22 C23 119.2(4) . . ?
C19 C23 C22 118.4(4) . . ?
N12 C24 C25 124.0(4) . . ?
C24 C25 C26 118.7(4) . . ?
C25 C26 C27 118.0(4) . . ?
C28 C27 C26 119.1(4) . . ?
N12 C28 C27 123.9(4) . . ?
N12 C28 N11 116.7(3) . . ?
C27 C28 N11 119.4(3) . . ?
C30 C29 N10 122.3(4) . . ?
C29 C30 C31 119.9(4) . . ?
C32 C31 C30 118.7(4) . . ?
C31 C32 C33 118.2(4) . . ?
N10 C33 C32 123.9(4) . . ?
N10 C33 N11 114.4(3) . . ?
C32 C33 N11 121.6(3) . . ?
C35 C34 C39 118.7(4) . . ?
C35 C34 P1 122.3(4) . . ?
C39 C34 P1 118.9(4) . . ?
C36 C35 C34 120.9(5) . . ?
C37 C36 C35 119.9(6) . . ?
C36 C37 C38 120.5(5) . . ?
C37 C38 C39 119.5(6) . . ?
C34 C39 C38 120.5(5) . . ?
C45 C40 C41 118.5(4) . . ?
C45 C40 P1 120.2(3) . . ?
C41 C40 P1 121.3(3) . . ?
C42 C41 C40 119.8(4) . . ?
C43 C42 C41 121.1(4) . . ?
C42 C43 C44 118.7(4) . . ?
C45 C44 C43 121.1(4) . . ?
C44 C45 C40 120.8(4) . . ?
C47 C46 C51 118.8(4) . . ?
C47 C46 P1 117.7(3) . . ?
C51 C46 P1 123.4(4) . . ?
C46 C47 C48 121.1(5) . . ?
C49 C48 C47 120.2(6) . . ?
C50 C49 C48 119.6(5) . . ?
C49 C50 C51 120.5(5) . . ?
C46 C51 C50 119.7(5) . . ?
C57 C52 C53 118.6(4) . . ?
C57 C52 P2 119.5(4) . . ?
C53 C52 P2 121.8(4) . . ?
C54 C53 C52 120.8(5) . . ?
C55 C54 C53 119.3(6) . . ?
C54 C55 C56 121.1(5) . . ?
C57 C56 C55 119.1(5) . . ?
C56 C57 C52 121.1(5) . . ?
C63 C58 C59 118.3(4) . . ?
C63 C58 P2 120.5(4) . . ?
C59 C58 P2 120.6(4) . . ?
C60 C59 C58 120.6(5) . . ?
C61 C60 C59 120.0(5) . . ?
C62 C61 C60 121.0(5) . . ?
C61 C62 C63 120.4(6) . . ?
C58 C63 C62 119.6(5) . . ?
C65 C64 C69 118.4(4) . . ?
C65 C64 P2 117.2(3) . . ?
C69 C64 P2 124.0(4) . . ?
C64 C65 C66 121.2(5) . . ?
C67 C66 C65 119.1(6) . . ?
C68 C67 C66 119.7(5) . . ?
C67 C68 C69 121.7(5) . . ?
C68 C69 C64 119.9(5) . . ?
C75 C70 C71 118.5(5) . . ?
C75 C70 P3 117.7(4) . . ?
C71 C70 P3 123.8(4) . . ?
C70 C71 C72 120.2(6) . . ?
C73 C72 C71 121.7(6) . . ?
C72 C73 C74 120.2(6) . . ?
C73 C74 C75 118.8(6) . . ?
C70 C75 C74 120.6(5) . . ?
C77 C76 C81 118.9(4) . . ?
C77 C76 P3 118.9(3) . . ?
C81 C76 P3 122.2(3) . . ?
C76 C77 C78 120.8(4) . . ?
C79 C78 C77 118.6(5) . . ?
C80 C79 C78 120.9(5) . . ?
C79 C80 C81 120.7(5) . . ?
C80 C81 C76 120.0(5) . . ?
C83 C82 C87 117.1(4) . . ?
C83 C82 P3 123.0(4) . . ?
C87 C82 P3 119.6(3) . . ?
C82 C83 C84 119.5(6) . . ?
C85 C84 C83 121.7(6) . . ?
C86 C85 C84 118.7(5) . . ?
C85 C86 C87 120.9(6) . . ?
C86 C87 C82 121.9(4) . . ?
C93 C88 C89 119.2(4) . . ?
C93 C88 P4 123.4(3) . . ?
C89 C88 P4 117.3(3) . . ?
C90 C89 C88 120.5(5) . . ?
C89 C90 C91 119.7(5) . . ?
C92 C91 C90 119.0(4) . . ?
C91 C92 C93 122.0(5) . . ?
C88 C93 C92 119.6(4) . . ?
C99 C94 C96 118.5(4) . . ?
C99 C94 P4 124.3(3) . . ?
C96 C94 P4 116.8(3) . . ?
C98 C95 C99 121.6(5) . . ?
C97 C96 C94 120.2(4) . . ?
C98 C97 C96 120.7(4) . . ?
C95 C98 C97 118.9(5) . . ?
C94 C99 C95 120.0(4) . . ?
C105 C100 C101 118.2(4) . . ?
C105 C100 P4 123.1(3) . . ?
C101 C100 P4 118.8(3) . . ?
C102 C101 C100 120.3(4) . . ?
C101 C102 C103 121.0(4) . . ?
C104 C103 C102 119.3(5) . . ?
C103 C104 C105 121.0(5) . . ?
C104 C105 C100 120.2(4) . . ?
F5A F5 B2 65(2) . . ?
F6A F6 B2 63.5(7) . . ?
F7A F7 B2 69.4(10) . . ?
F7 F7A B2 58.1(12) . . ?
F6 F6A B2 65.6(8) . . ?
F5 F5A B2 83(2) . . ?
F4 B1 F3 111.0(4) . . ?
F4 B1 F2 109.6(4) . . ?
F3 B1 F2 110.7(4) . . ?
F4 B1 F1 109.0(4) . . ?
F3 B1 F1 109.0(4) . . ?
F2 B1 F1 107.6(4) . . ?
F5A B2 F6A 132.5(17) . . ?
F5A B2 F6 89.0(13) . . ?
F6A B2 F6 50.9(6) . . ?
F5A B2 F7 126.5(14) . . ?
F6A B2 F7 100.9(12) . . ?
F6 B2 F7 137.9(11) . . ?
F5A B2 F5 32.0(15) . . ?
F6A B2 F5 154.1(11) . . ?
F6 B2 F5 103.3(9) . . ?
F7 B2 F5 99.7(8) . . ?
F5A B2 F7A 127(2) . . ?
F6A B2 F7A 82.2(12) . . ?
F6 B2 F7A 89.3(11) . . ?
F7 B2 F7A 52.5(11) . . ?
F5 B2 F7A 98.2(14) . . ?
F5A B2 F8 89.9(14) . . ?
F6A B2 F8 88.0(8) . . ?
F6 B2 F8 116.5(8) . . ?
F7 B2 F8 88.5(7) . . ?
F5 B2 F8 108.0(8) . . ?
F7A B2 F8 136.4(16) . . ?

loop_
_geom_bond_atom_site_label_1
_geom_bond_atom_site_label_2
_geom_bond_distance
_geom_bond_site_symmetry_2
_geom_bond_publ_flag
Cu1 N12 2.113(3) . ?
Cu1 N10 2.169(3) . ?
Cu1 P2 2.2667(13) . ?
Cu1 P1 2.2721(12) . ?
Cu2 N2 2.084(3) . ?
Cu2 N1 2.102(3) . ?
Cu2 P3 2.2507(11) . ?
Cu2 P4 2.2736(12) . ?
P1 C40 1.824(4) . ?
P1 C34 1.830(4) . ?
P1 C46 1.834(4) . ?
P2 C58 1.822(5) . ?
P2 C52 1.827(4) . ?
P2 C64 1.834(4) . ?
P3 C70 1.819(4) . ?
P3 C76 1.828(4) . ?
P3 C82 1.837(4) . ?
P4 C100 1.820(4) . ?
P4 C94 1.828(4) . ?
P4 C88 1.836(4) . ?
N1 C8 1.326(5) . ?
N1 C4 1.355(5) . ?
N2 C13 1.336(5) . ?
N2 C9 1.344(5) . ?
N3 C2 1.403(5) . ?
N3 C8 1.416(5) . ?
N3 C13 1.442(5) . ?
N4 C2 1.332(5) . ?
N4 C3 1.349(5) . ?
N5 C2 1.323(5) . ?
N5 C1 1.353(5) . ?
N6 C3 1.317(5) . ?
N6 C1 1.344(5) . ?
N7 C19 1.325(5) . ?
N7 C20 1.333(5) . ?
N8 C1 1.375(5) . ?
N8 C19 1.440(5) . ?
N8 C14 1.443(5) . ?
N9 C14 1.327(5) . ?
N9 C18 1.348(6) . ?
N10 C33 1.328(5) . ?
N10 C29 1.363(5) . ?
N11 C3 1.372(5) . ?
N11 C28 1.431(5) . ?
N11 C33 1.439(5) . ?
N12 C28 1.332(5) . ?
N12 C24 1.347(5) . ?
C4 C5 1.362(6) . ?
C5 C6 1.383(6) . ?
C6 C7 1.364(6) . ?
C7 C8 1.389(6) . ?
C9 C10 1.375(6) . ?
C10 C11 1.368(6) . ?
C11 C12 1.381(6) . ?
C12 C13 1.368(5) . ?
C14 C15 1.366(6) . ?
C15 C16 1.389(7) . ?
C16 C17 1.371(7) . ?
C17 C18 1.375(7) . ?
C19 C23 1.358(6) . ?
C20 C21 1.361(6) . ?
C21 C22 1.379(6) . ?
C22 C23 1.381(6) . ?
C24 C25 1.376(6) . ?
C25 C26 1.379(6) . ?
C26 C27 1.390(6) . ?
C27 C28 1.370(5) . ?
C29 C30 1.363(6) . ?
C30 C31 1.386(6) . ?
C31 C32 1.372(6) . ?
C32 C33 1.391(5) . ?
C34 C35 1.386(6) . ?
C34 C39 1.388(7) . ?
C35 C36 1.382(7) . ?
C36 C37 1.368(9) . ?
C37 C38 1.385(9) . ?
C38 C39 1.390(7) . ?
C40 C45 1.378(5) . ?
C40 C41 1.397(6) . ?
C41 C42 1.383(6) . ?
C42 C43 1.372(6) . ?
C43 C44 1.373(6) . ?
C44 C45 1.372(6) . ?
C46 C47 1.373(6) . ?
C46 C51 1.386(6) . ?
C47 C48 1.378(7) . ?
C48 C49 1.371(8) . ?
C49 C50 1.367(8) . ?
C50 C51 1.395(7) . ?
C52 C57 1.379(6) . ?
C52 C53 1.402(6) . ?
C53 C54 1.374(7) . ?
C54 C55 1.359(8) . ?
C55 C56 1.399(8) . ?
C56 C57 1.364(6) . ?
C58 C63 1.388(6) . ?
C58 C59 1.398(6) . ?
C59 C60 1.382(7) . ?
C60 C61 1.357(8) . ?
C61 C62 1.352(8) . ?
C62 C63 1.403(7) . ?
C64 C65 1.373(6) . ?
C64 C69 1.385(6) . ?
C65 C66 1.392(6) . ?
C66 C67 1.388(8) . ?
C67 C68 1.340(8) . ?
C68 C69 1.385(7) . ?
C70 C75 1.382(7) . ?
C70 C71 1.384(7) . ?
C71 C72 1.385(8) . ?
C72 C73 1.344(9) . ?
C73 C74 1.376(9) . ?
C74 C75 1.421(7) . ?
C76 C77 1.387(6) . ?
C76 C81 1.392(6) . ?
C77 C78 1.393(6) . ?
C78 C79 1.389(7) . ?
C79 C80 1.354(8) . ?
C80 C81 1.383(7) . ?
C82 C83 1.363(7) . ?
C82 C87 1.375(6) . ?
C83 C84 1.406(8) . ?
C84 C85 1.344(9) . ?
C85 C86 1.333(7) . ?
C86 C87 1.375(6) . ?
C88 C93 1.369(6) . ?
C88 C89 1.385(6) . ?
C89 C90 1.382(6) . ?
C90 C91 1.391(7) . ?
C91 C92 1.349(7) . ?
C92 C93 1.381(6) . ?
C94 C99 1.386(6) . ?
C94 C96 1.398(6) . ?
C95 C98 1.362(7) . ?
C95 C99 1.386(6) . ?
C96 C97 1.384(6) . ?
C97 C98 1.382(6) . ?
C100 C105 1.386(5) . ?
C100 C101 1.397(5) . ?
C101 C102 1.364(6) . ?
C102 C103 1.376(7) . ?
C103 C104 1.354(7) . ?
C104 C105 1.385(6) . ?
F1 B1 1.392(6) . ?
F2 B1 1.379(6) . ?
F3 B1 1.373(5) . ?
F4 B1 1.361(6) . ?
F5 F5A 0.73(3) . ?
F5 B2 1.372(13) . ?
F6 F6A 1.110(12) . ?
F6 B2 1.302(10) . ?
F7 F7A 1.22(3) . ?
F7 B2 1.303(12) . ?
F7A B2 1.44(2) . ?
F6A B2 1.280(12) . ?
F8 B2 1.441(10) . ?
F5A B2 1.25(2) . ?
